data_7053551
loop_
_publ_author_name
'Leong, Wei Lee'
'Vittal, Jagadese J.'

_publ_section_title
;
 Alkali metal ion directed self-assembled Ni(ii) molecular clusters
;
_journal_issue 10
_journal_name_full 'New Journal of Chemistry'
_journal_page_first 2145
_journal_paper_doi 10.1039/c0nj00157k
_journal_volume 34
_journal_year 2010
_chemical_formula_sum 'C67.2 H108.2 K2 N4 Ni4 O42'
_chemical_formula_weight 1957.22
_chemical_name_systematic
;
?
;
_space_group_IT_number 14
_symmetry_cell_setting monoclinic
_symmetry_space_group_name_Hall '-P 2ybc'
_symmetry_space_group_name_H-M 'P 1 21/c 1'
_atom_sites_solution_hydrogens geom
_atom_sites_solution_primary direct
_atom_sites_solution_secondary difmap
_audit_creation_method SHELXL-97
_cell_angle_alpha 90.00
_cell_angle_beta 105.823(2)
_cell_angle_gamma 90.00
_cell_formula_units_Z 2
_cell_length_a 22.5549(16)
_cell_length_b 12.9601(9)
_cell_length_c 15.0085(10)
_cell_measurement_reflns_used 6147
_cell_measurement_temperature 223(2)
_cell_measurement_theta_max 26.03
_cell_measurement_theta_min 2.45
_cell_volume 4221.0(5)
_computing_cell_refinement 'Bruker SMART'
_computing_data_collection 'Bruker SMART'
_computing_data_reduction 'Bruker SAINT'
_computing_molecular_graphics 'Bruker SHELXTL'
_computing_publication_material 'Bruker SHELXTL'
_computing_structure_refinement 'SHELXL-97 (Sheldrick, 1997)'
_computing_structure_solution 'SHELXS-97 (Sheldrick, 1990)'
_diffrn_ambient_temperature 223(2)
_diffrn_measured_fraction_theta_full 0.999
_diffrn_measured_fraction_theta_max 0.999
_diffrn_measurement_device_type 'CCD area detector'
_diffrn_measurement_method 'phi and omega scans'
_diffrn_radiation_monochromator graphite
_diffrn_radiation_source 'fine-focus sealed tube'
_diffrn_radiation_type MoK\a
_diffrn_radiation_wavelength 0.71073
_diffrn_reflns_av_R_equivalents 0.0444
_diffrn_reflns_av_sigmaI/netI 0.0524
_diffrn_reflns_limit_h_max 29
_diffrn_reflns_limit_h_min -24
_diffrn_reflns_limit_k_max 15
_diffrn_reflns_limit_k_min -16
_diffrn_reflns_limit_l_max 17
_diffrn_reflns_limit_l_min -19
_diffrn_reflns_number 29384
_diffrn_reflns_theta_full 27.49
_diffrn_reflns_theta_max 27.49
_diffrn_reflns_theta_min 1.83
_exptl_absorpt_coefficient_mu 1.074
_exptl_absorpt_correction_T_max 0.9002
_exptl_absorpt_correction_T_min 0.6733
_exptl_absorpt_correction_type multi-scan
_exptl_absorpt_process_details 'SADABS (Sheldrick, 2005)'
_exptl_crystal_colour green
_exptl_crystal_density_diffrn 1.540
_exptl_crystal_density_method 'not measured'
_exptl_crystal_description Rod
_exptl_crystal_F_000 2051
_exptl_crystal_size_max 0.40
_exptl_crystal_size_mid 0.14
_exptl_crystal_size_min 0.10
_refine_diff_density_max 0.772
_refine_diff_density_min -0.415
_refine_diff_density_rms 0.085
_refine_ls_extinction_method none
_refine_ls_goodness_of_fit_ref 1.038
_refine_ls_hydrogen_treatment mixed
_refine_ls_matrix_type full
_refine_ls_number_parameters 614
_refine_ls_number_reflns 9687
_refine_ls_number_restraints 12
_refine_ls_restrained_S_all 1.038
_refine_ls_R_factor_all 0.0613
_refine_ls_R_factor_gt 0.0487
_refine_ls_shift/su_max 0.001
_refine_ls_shift/su_mean 0.000
_refine_ls_structure_factor_coef Fsqd
_refine_ls_weighting_details 'calc w=1/[\s^2^(Fo^2^)+(0.0621P)^2^+2.6723P] where P=(Fo^2^+2Fc^2^)/3'
_refine_ls_weighting_scheme calc
_refine_ls_wR_factor_gt 0.1208
_refine_ls_wR_factor_ref 0.1273
_reflns_number_gt 7895
_reflns_number_total 9687
_reflns_threshold_expression >2sigma(I)
_cod_data_source_file c0nj00157k.txt
_cod_data_source_block compound_7
_cod_depositor_comments
;
The following automatic conversions were performed:

'_symmetry_cell_setting' value 'Monoclinic' changed to 'monoclinic'
according to /home/saulius/struct/CIF-dictionaries/cif_core.dic
dictionary named 'cif_core.dic' version 2.4.2 from 2011-04-26.

Automatic conversion script
Id: cif_fix_values 1891 2012-01-12 08:04:46Z andrius 
;
_cod_original_sg_symbol_H-M P2(1)/c
_cod_original_formula_sum 'C67.20 H108.20 K2 N4 Ni4 O42'
_cod_database_code 7053551

loop_
_symmetry_equiv_pos_as_xyz
'x, y, z'
'-x, y+1/2, -z+1/2'
'-x, -y, -z'
'x, -y-1/2, z-1/2'

loop_
_atom_site_label
_atom_site_type_symbol
_atom_site_fract_x
_atom_site_fract_y
_atom_site_fract_z
_atom_site_U_iso_or_equiv
_atom_site_adp_type
_atom_site_occupancy
_atom_site_symmetry_multiplicity
_atom_site_calc_flag
_atom_site_refinement_flags
_atom_site_disorder_assembly
_atom_site_disorder_group
Ni1 Ni 0.247999(15) 0.13031(3) 0.29165(2) 0.02122(10) Uani 1 1 d . . .
Ni2 Ni 0.246823(16) -0.01294(3) 0.45230(2) 0.02175(10) Uani 1 1 d . . .
K1 K 0.31492(4) 0.04005(6) 0.09168(5) 0.0467(2) Uani 1 1 d . . .
O1 O 0.18563(9) 0.07251(15) 0.35618(12) 0.0259(4) Uani 1 1 d . . .
O2 O 0.23787(9) 0.27577(15) 0.33888(12) 0.0281(4) Uani 1 1 d . . .
O3 O 0.19430(12) 0.42821(16) 0.29540(14) 0.0416(6) Uani 1 1 d . . .
O4 O 0.01289(9) 0.24993(17) 0.17494(13) 0.0315(5) Uani 1 1 d . . .
O5 O -0.06747(11) 0.3250(2) 0.08266(15) 0.0514(7) Uani 1 1 d . . .
O6 O 0.30820(8) 0.07333(14) 0.40647(12) 0.0245(4) Uani 1 1 d . . .
O7 O 0.26153(9) 0.08411(14) 0.56603(13) 0.0270(4) Uani 1 1 d . . .
O8 O 0.31984(11) 0.10576(17) 0.71117(15) 0.0417(6) Uani 1 1 d . . .
O9 O 0.48872(9) -0.03122(15) 0.62764(13) 0.0290(4) Uani 1 1 d . . .
O10 O 0.57078(10) -0.09181(19) 0.72828(16) 0.0426(6) Uani 1 1 d . . .
O11 O 0.25037(10) -0.01108(15) 0.22916(13) 0.0285(4) Uani 1 1 d . . .
O12 O 0.24199(10) -0.11668(15) 0.34413(13) 0.0297(4) Uani 1 1 d . . .
O13 O 0.18452(10) -0.10005(17) 0.49662(14) 0.0325(5) Uani 1 1 d D . .
H132 H 0.1508(11) -0.117(3) 0.458(2) 0.039 Uiso 1 1 d D . .
H131 H 0.1764(16) -0.088(3) 0.5475(16) 0.039 Uiso 1 1 d D . .
N1 N 0.17783(10) 0.18124(17) 0.17949(15) 0.0233(5) Uani 1 1 d . . .
H1N H 0.1871(14) 0.165(2) 0.128(2) 0.028 Uiso 1 1 d . . .
N2 N 0.31668(10) -0.09416(18) 0.54293(15) 0.0233(5) Uani 1 1 d . . .
H2N H 0.3071(14) -0.158(3) 0.540(2) 0.028 Uiso 1 1 d . . .
C1 C 0.13492(12) 0.1254(2) 0.35243(18) 0.0231(5) Uani 1 1 d . . .
C2 C 0.11608(13) 0.1489(2) 0.43227(18) 0.0279(6) Uani 1 1 d . . .
H2 H 0.1383 0.1224 0.4900 0.033 Uiso 1 1 calc R . .
C3 C 0.06544(14) 0.2105(2) 0.42628(19) 0.0301(6) Uani 1 1 d . . .
H3 H 0.0543 0.2271 0.4805 0.036 Uiso 1 1 calc R . .
C4 C 0.03005(13) 0.2492(2) 0.34093(19) 0.0270(6) Uani 1 1 d . . .
C5 C 0.04761(12) 0.2196(2) 0.26247(18) 0.0247(6) Uani 1 1 d . . .
C6 C 0.09890(12) 0.1600(2) 0.26495(17) 0.0236(5) Uani 1 1 d . . .
C7 C 0.11873(13) 0.1308(2) 0.18013(17) 0.0259(6) Uani 1 1 d . . .
H7A H 0.1235 0.0557 0.1785 0.031 Uiso 1 1 calc R . .
H7B H 0.0867 0.1512 0.1245 0.031 Uiso 1 1 calc R . .
C8 C 0.17500(13) 0.2949(2) 0.18367(18) 0.0257(6) Uani 1 1 d . . .
H8A H 0.1318 0.3169 0.1634 0.031 Uiso 1 1 calc R . .
H8B H 0.1964 0.3245 0.1409 0.031 Uiso 1 1 calc R . .
C9 C 0.20398(13) 0.3358(2) 0.28011(18) 0.0271(6) Uani 1 1 d . . .
C10 C -0.03949(14) 0.3076(3) 0.1626(2) 0.0380(7) Uani 1 1 d . . .
C11 C -0.05556(15) 0.3423(3) 0.2425(2) 0.0408(8) Uani 1 1 d . . .
H11 H -0.0900 0.3857 0.2351 0.049 Uiso 1 1 calc R . .
C12 C -0.02284(15) 0.3151(2) 0.3293(2) 0.0346(7) Uani 1 1 d . . .
C13 C -0.04060(18) 0.3533(3) 0.4129(2) 0.0484(9) Uani 1 1 d . . .
H13A H -0.0069 0.3930 0.4518 0.073 Uiso 1 1 calc R . .
H13B H -0.0495 0.2949 0.4477 0.073 Uiso 1 1 calc R . .
H13C H -0.0769 0.3966 0.3933 0.073 Uiso 1 1 calc R . .
C14 C 0.36234(12) 0.0978(2) 0.46191(17) 0.0233(5) Uani 1 1 d . . .
C15 C 0.38532(14) 0.1992(2) 0.46752(19) 0.0294(6) Uani 1 1 d . . .
H15 H 0.3613 0.2515 0.4317 0.035 Uiso 1 1 calc R . .
C16 C 0.44230(14) 0.2226(2) 0.5246(2) 0.0319(6) Uani 1 1 d . . .
H16 H 0.4566 0.2909 0.5271 0.038 Uiso 1 1 calc R . .
C17 C 0.47996(13) 0.1471(2) 0.57958(19) 0.0273(6) Uani 1 1 d . . .
C18 C 0.45517(13) 0.0471(2) 0.57403(18) 0.0246(6) Uani 1 1 d . . .
C19 C 0.39801(12) 0.0202(2) 0.51792(18) 0.0224(5) Uani 1 1 d . . .
C20 C 0.37396(13) -0.0883(2) 0.51305(19) 0.0254(6) Uani 1 1 d . . .
H20A H 0.3658 -0.1136 0.4493 0.030 Uiso 1 1 calc R . .
H20B H 0.4054 -0.1328 0.5528 0.030 Uiso 1 1 calc R . .
C21 C 0.32393(14) -0.0567(2) 0.63841(18) 0.0284(6) Uani 1 1 d . . .
H21A H 0.3675 -0.0600 0.6732 0.034 Uiso 1 1 calc R . .
H21B H 0.3008 -0.1017 0.6694 0.034 Uiso 1 1 calc R . .
C22 C 0.30093(13) 0.0539(2) 0.63883(19) 0.0261(6) Uani 1 1 d . . .
C23 C 0.54681(14) -0.0155(3) 0.6844(2) 0.0334(7) Uani 1 1 d . . .
C24 C 0.57267(14) 0.0847(3) 0.6879(2) 0.0369(7) Uani 1 1 d . . .
H24 H 0.6130 0.0961 0.7250 0.044 Uiso 1 1 calc R . .
C25 C 0.54074(14) 0.1644(3) 0.6390(2) 0.0342(7) Uani 1 1 d . . .
C26 C 0.56822(17) 0.2704(3) 0.6471(3) 0.0503(9) Uani 1 1 d . . .
H26A H 0.6101 0.2681 0.6868 0.075 Uiso 1 1 calc R . .
H26B H 0.5438 0.3168 0.6736 0.075 Uiso 1 1 calc R . .
H26C H 0.5685 0.2950 0.5862 0.075 Uiso 1 1 calc R . .
C27 C 0.24394(13) -0.0982(2) 0.26202(19) 0.0282(6) Uani 1 1 d . . .
C28 C 0.23800(19) -0.1901(3) 0.1979(2) 0.0459(9) Uani 1 1 d . . .
H28A H 0.2103 -0.1731 0.1380 0.069 Uiso 1 1 calc R . .
H28B H 0.2217 -0.2485 0.2240 0.069 Uiso 1 1 calc R . .
H28C H 0.2782 -0.2076 0.1905 0.069 Uiso 1 1 calc R . .
O1W O 0.31541(9) 0.18566(15) 0.23294(13) 0.0266(4) Uani 1 1 d D . .
H1WB H 0.3181(15) 0.2495(15) 0.224(2) 0.032 Uiso 1 1 d D . .
H1WA H 0.3506(9) 0.168(3) 0.257(2) 0.032 Uiso 1 1 d D . .
O2W O 0.24402(11) 0.20314(17) 0.02593(14) 0.0351(5) Uani 1 1 d D . .
H2WB H 0.2403(16) 0.207(3) -0.0323(13) 0.042 Uiso 1 1 d D . .
H2WA H 0.2590(16) 0.2629(17) 0.038(2) 0.042 Uiso 1 1 d D . .
O3W O 0.34002(18) 0.0146(3) -0.0884(2) 0.0796(10) Uani 1 1 d D . .
H3WA H 0.322(2) -0.044(2) -0.103(4) 0.095 Uiso 1 1 d D . .
H3WB H 0.328(3) 0.044(4) -0.142(2) 0.095 Uiso 1 1 d D . .
O4W O 0.36232(14) -0.1585(2) 0.0988(2) 0.0592(7) Uani 1 1 d D . .
H4WA H 0.349(2) -0.178(4) 0.0426(16) 0.071 Uiso 1 1 d D . .
H4WB H 0.3985(12) -0.188(3) 0.116(3) 0.071 Uiso 1 1 d D . .
O5W O 0.28562(15) 0.6947(2) 0.4228(2) 0.0626(8) Uani 1 1 d D . .
H5WA H 0.2559(16) 0.657(3) 0.428(3) 0.075 Uiso 1 1 d D . .
H5WB H 0.2649(19) 0.744(3) 0.389(3) 0.075 Uiso 1 1 d D . .
O1S O 0.21092(14) -0.0376(2) -0.04696(18) 0.0546(7) Uani 1 1 d . . .
H1S H 0.211(2) 0.008(3) -0.085(3) 0.066 Uiso 1 1 d . . .
C1S C 0.1509(5) -0.0887(8) -0.0667(6) 0.066(3) Uani 0.568(16) 1 d P A 1
H1S1 H 0.1506 -0.1412 -0.0198 0.079 Uiso 0.568(16) 1 calc PR A 1
H1S2 H 0.1406 -0.1215 -0.1278 0.079 Uiso 0.568(16) 1 calc PR A 1
C2S C 0.1063(7) -0.0036(12) -0.0640(11) 0.090(5) Uani 0.568(16) 1 d P A 1
H2S1 H 0.0651 -0.0319 -0.0760 0.135 Uiso 0.568(16) 1 calc PR A 1
H2S2 H 0.1073 0.0475 -0.1108 0.135 Uiso 0.568(16) 1 calc PR A 1
H2S3 H 0.1177 0.0286 -0.0033 0.135 Uiso 0.568(16) 1 calc PR A 1
C1SA C 0.1532(6) -0.0147(11) -0.0247(7) 0.059(4) Uani 0.432(16) 1 d P A 2
H1S3 H 0.1546 -0.0438 0.0362 0.071 Uiso 0.432(16) 1 calc PR A 2
H1S4 H 0.1485 0.0602 -0.0212 0.071 Uiso 0.432(16) 1 calc PR A 2
C2SA C 0.1000(10) -0.0567(18) -0.0935(12) 0.091(8) Uani 0.432(16) 1 d P A 2
H2S4 H 0.0628 -0.0410 -0.0758 0.137 Uiso 0.432(16) 1 calc PR A 2
H2S5 H 0.1044 -0.1310 -0.0971 0.137 Uiso 0.432(16) 1 calc PR A 2
H2S6 H 0.0975 -0.0263 -0.1535 0.137 Uiso 0.432(16) 1 calc PR A 2
O3S O 0.48573(13) 0.7249(2) 0.6499(2) 0.0463(7) Uani 0.80 1 d P B 1
H3S H 0.4995 0.7824 0.6696 0.069 Uiso 0.80 1 calc PR B 1
C5S C 0.5339(3) 0.6497(5) 0.6755(4) 0.0735(17) Uani 0.80 1 d P B 1
H5S1 H 0.5447 0.6380 0.7425 0.088 Uiso 0.80 1 calc PR B 1
H5S2 H 0.5707 0.6750 0.6596 0.088 Uiso 0.80 1 calc PR B 1
C6S C 0.5132(5) 0.5516(5) 0.6259(7) 0.129(4) Uani 0.80 1 d P B 1
H6S1 H 0.5459 0.5009 0.6432 0.194 Uiso 0.80 1 calc PR B 1
H6S2 H 0.5029 0.5634 0.5596 0.194 Uiso 0.80 1 calc PR B 1
H6S3 H 0.4771 0.5263 0.6424 0.194 Uiso 0.80 1 calc PR B 1
O6W O 0.5685(6) 0.5596(9) 0.6656(8) 0.038(3) Uiso 0.20 1 d P C 2
O2S O 0.15356(15) 0.5556(2) 0.15083(19) 0.0657(9) Uani 1 1 d . D 2
H2S H 0.1653 0.5121 0.1925 0.099 Uiso 1 1 calc R D 2
C3S C 0.0939(3) 0.5855(5) 0.1461(4) 0.093(2) Uani 1 1 d . D 2
H3SA H 0.0786 0.6273 0.0902 0.111 Uiso 1 1 calc R D 2
H3SB H 0.0953 0.6301 0.1993 0.111 Uiso 1 1 calc R D 2
C4S C 0.0509(3) 0.5064(4) 0.1449(6) 0.114(3) Uani 1 1 d . D 2
H4SA H 0.0111 0.5365 0.1417 0.172 Uiso 1 1 calc R D 2
H4SB H 0.0646 0.4653 0.2008 0.172 Uiso 1 1 calc R D 2
H4SC H 0.0476 0.4628 0.0912 0.172 Uiso 1 1 calc R D 2

loop_
_atom_site_aniso_label
_atom_site_aniso_U_11
_atom_site_aniso_U_22
_atom_site_aniso_U_33
_atom_site_aniso_U_23
_atom_site_aniso_U_13
_atom_site_aniso_U_12
Ni1 0.02177(18) 0.02068(18) 0.01873(17) 0.00183(13) 0.00129(13) 0.00333(13)
Ni2 0.02080(18) 0.02012(18) 0.02123(17) 0.00211(13) 0.00044(13) 0.00022(13)
K1 0.0578(5) 0.0378(4) 0.0430(4) -0.0025(3) 0.0113(4) 0.0139(3)
O1 0.0223(10) 0.0319(11) 0.0213(9) 0.0039(8) 0.0023(7) 0.0047(8)
O2 0.0369(11) 0.0253(10) 0.0187(9) 0.0003(8) 0.0017(8) 0.0059(8)
O3 0.0647(16) 0.0286(11) 0.0269(10) -0.0015(9) 0.0045(10) 0.0170(11)
O4 0.0257(10) 0.0433(12) 0.0231(9) 0.0051(9) 0.0023(8) 0.0124(9)
O5 0.0366(13) 0.0795(19) 0.0336(12) 0.0127(12) 0.0017(10) 0.0288(13)
O6 0.0232(10) 0.0213(9) 0.0248(9) 0.0058(7) -0.0006(7) 0.0002(7)
O7 0.0270(10) 0.0229(10) 0.0284(10) 0.0012(8) 0.0029(8) 0.0019(8)
O8 0.0485(14) 0.0294(11) 0.0348(12) -0.0090(9) -0.0095(10) 0.0030(10)
O9 0.0242(10) 0.0283(10) 0.0298(10) 0.0043(8) -0.0006(8) 0.0045(8)
O10 0.0303(12) 0.0484(14) 0.0431(13) 0.0118(11) -0.0003(10) 0.0144(10)
O11 0.0343(11) 0.0236(10) 0.0266(10) 0.0001(8) 0.0068(8) 0.0028(8)
O12 0.0359(11) 0.0233(10) 0.0278(10) -0.0011(8) 0.0051(9) -0.0007(8)
O13 0.0283(11) 0.0411(12) 0.0261(10) -0.0003(9) 0.0038(9) -0.0107(9)
N1 0.0247(12) 0.0246(12) 0.0199(11) 0.0005(9) 0.0049(9) 0.0039(9)
N2 0.0242(12) 0.0175(11) 0.0256(11) 0.0010(9) 0.0025(9) -0.0014(9)
C1 0.0200(13) 0.0231(13) 0.0235(12) 0.0016(10) 0.0014(10) -0.0012(10)
C2 0.0259(14) 0.0342(16) 0.0201(13) 0.0015(11) 0.0004(11) -0.0013(12)
C3 0.0353(16) 0.0335(16) 0.0210(13) -0.0019(11) 0.0069(11) 0.0033(12)
C4 0.0242(14) 0.0288(15) 0.0268(13) 0.0020(11) 0.0050(11) 0.0056(11)
C5 0.0223(13) 0.0280(14) 0.0210(12) 0.0038(11) 0.0011(10) 0.0026(11)
C6 0.0218(13) 0.0285(14) 0.0184(12) 0.0014(10) 0.0018(10) 0.0015(11)
C7 0.0248(14) 0.0309(15) 0.0188(12) -0.0009(11) 0.0002(10) 0.0038(11)
C8 0.0279(14) 0.0260(14) 0.0210(13) 0.0047(10) 0.0033(11) 0.0069(11)
C9 0.0324(15) 0.0259(14) 0.0217(13) 0.0020(11) 0.0049(11) 0.0065(12)
C10 0.0275(16) 0.0472(19) 0.0375(17) 0.0079(14) 0.0056(13) 0.0136(14)
C11 0.0355(18) 0.0478(19) 0.0408(17) 0.0103(15) 0.0136(14) 0.0197(15)
C12 0.0344(17) 0.0348(17) 0.0381(16) 0.0040(13) 0.0159(13) 0.0076(13)
C13 0.057(2) 0.052(2) 0.0423(19) 0.0049(16) 0.0228(17) 0.0234(18)
C14 0.0254(14) 0.0250(13) 0.0186(12) 0.0012(10) 0.0042(10) 0.0016(11)
C15 0.0310(15) 0.0247(14) 0.0283(14) 0.0063(11) 0.0007(12) 0.0003(11)
C16 0.0337(16) 0.0266(15) 0.0321(15) 0.0020(12) 0.0034(12) -0.0056(12)
C17 0.0250(14) 0.0285(14) 0.0259(13) -0.0022(11) 0.0028(11) -0.0005(11)
C18 0.0245(14) 0.0267(14) 0.0212(12) 0.0045(11) 0.0037(10) 0.0066(11)
C19 0.0203(13) 0.0225(13) 0.0231(13) -0.0001(10) 0.0037(10) 0.0020(10)
C20 0.0235(14) 0.0216(13) 0.0288(14) 0.0011(11) 0.0034(11) 0.0037(11)
C21 0.0344(16) 0.0242(14) 0.0230(13) 0.0039(11) 0.0017(11) 0.0011(12)
C22 0.0244(14) 0.0238(14) 0.0273(14) 0.0016(11) 0.0024(11) -0.0017(11)
C23 0.0250(15) 0.0452(18) 0.0276(14) 0.0001(13) 0.0030(12) 0.0075(13)
C24 0.0230(15) 0.0483(19) 0.0333(16) -0.0017(14) -0.0029(12) -0.0023(13)
C25 0.0293(16) 0.0408(17) 0.0297(15) -0.0051(13) 0.0034(12) -0.0053(13)
C26 0.040(2) 0.045(2) 0.057(2) -0.0026(17) -0.0024(16) -0.0161(16)
C27 0.0247(14) 0.0284(15) 0.0286(14) -0.0030(12) 0.0024(11) 0.0013(11)
C28 0.071(3) 0.0273(16) 0.0380(17) -0.0081(14) 0.0127(17) -0.0018(16)
O1W 0.0236(10) 0.0251(10) 0.0290(10) 0.0058(8) 0.0038(8) 0.0025(8)
O2W 0.0547(14) 0.0268(11) 0.0220(10) -0.0004(9) 0.0075(10) 0.0009(10)
O3W 0.071(2) 0.095(3) 0.065(2) 0.0253(19) 0.0054(18) -0.0084(19)
O4W 0.0575(18) 0.0551(17) 0.0563(16) -0.0129(14) 0.0005(14) 0.0174(14)
O5W 0.068(2) 0.0370(15) 0.0669(18) 0.0155(13) -0.0077(15) -0.0023(13)
O1S 0.0608(18) 0.0562(17) 0.0438(15) 0.0188(12) 0.0091(13) 0.0021(14)
C1S 0.069(7) 0.068(6) 0.057(5) 0.017(5) 0.010(4) -0.009(4)
C2S 0.083(13) 0.110(11) 0.094(11) 0.037(8) 0.055(10) 0.024(9)
C1SA 0.049(7) 0.093(9) 0.038(5) -0.009(5) 0.017(5) -0.001(6)
C2SA 0.074(13) 0.14(2) 0.055(8) -0.013(9) 0.015(7) -0.046(14)
O3S 0.0312(15) 0.0302(15) 0.074(2) 0.0081(15) 0.0091(14) -0.0014(12)
C5S 0.059(4) 0.090(5) 0.076(4) 0.018(3) 0.026(3) -0.003(3)
C6S 0.227(12) 0.043(4) 0.166(8) 0.014(5) 0.136(9) 0.021(5)
O2S 0.089(2) 0.0648(19) 0.0526(16) 0.0316(14) 0.0355(16) 0.0342(17)
C3S 0.109(4) 0.110(5) 0.076(3) 0.054(3) 0.054(3) 0.067(4)
C4S 0.070(4) 0.059(3) 0.182(7) 0.006(4) -0.020(4) 0.020(3)

loop_
_atom_type_symbol
_atom_type_description
_atom_type_scat_dispersion_real
_atom_type_scat_dispersion_imag
_atom_type_scat_source
C C 0.0033 0.0016 'International Tables Vol C Tables 4.2.6.8 and 6.1.1.4'
H H 0.0000 0.0000 'International Tables Vol C Tables 4.2.6.8 and 6.1.1.4'
N N 0.0061 0.0033 'International Tables Vol C Tables 4.2.6.8 and 6.1.1.4'
O O 0.0106 0.0060 'International Tables Vol C Tables 4.2.6.8 and 6.1.1.4'
Ni Ni 0.3393 1.1124 'International Tables Vol C Tables 4.2.6.8 and 6.1.1.4'
K K 0.2009 0.2494 'International Tables Vol C Tables 4.2.6.8 and 6.1.1.4'

loop_
_geom_angle_atom_site_label_1
_geom_angle_atom_site_label_2
_geom_angle_atom_site_label_3
_geom_angle
_geom_angle_site_symmetry_1
_geom_angle_site_symmetry_3
O6 Ni1 O2 98.84(7) . .
O6 Ni1 O1 81.49(7) . .
O2 Ni1 O1 90.98(8) . .
O6 Ni1 O11 88.20(8) . .
O2 Ni1 O11 172.96(8) . .
O1 Ni1 O11 89.80(8) . .
O6 Ni1 N1 173.17(9) . .
O2 Ni1 N1 81.71(8) . .
O1 Ni1 N1 91.69(8) . .
O11 Ni1 N1 91.27(8) . .
O6 Ni1 O1W 95.07(8) . .
O2 Ni1 O1W 89.57(8) . .
O1 Ni1 O1W 176.56(7) . .
O11 Ni1 O1W 90.07(8) . .
N1 Ni1 O1W 91.74(8) . .
O6 Ni1 K1 103.67(6) . .
O2 Ni1 K1 130.33(6) . .
O1 Ni1 K1 135.55(6) . .
O11 Ni1 K1 47.10(6) . .
N1 Ni1 K1 80.83(7) . .
O1W Ni1 K1 45.17(6) . .
O1 Ni2 O6 81.60(7) . .
O1 Ni2 O13 97.91(8) . .
O6 Ni2 O13 179.26(8) . .
O1 Ni2 N2 173.41(9) . .
O6 Ni2 N2 92.03(8) . .
O13 Ni2 N2 88.45(9) . .
O1 Ni2 O7 100.32(8) . .
O6 Ni2 O7 88.52(8) . .
O13 Ni2 O7 92.11(8) . .
N2 Ni2 O7 81.08(8) . .
O1 Ni2 O12 85.27(8) . .
O6 Ni2 O12 89.26(8) . .
O13 Ni2 O12 90.15(8) . .
N2 Ni2 O12 93.02(8) . .
O7 Ni2 O12 173.61(8) . .
O2W K1 O4W 158.84(8) . .
O2W K1 O1W 68.26(6) . .
O4W K1 O1W 131.66(8) . .
O2W K1 O1S 73.76(8) . .
O4W K1 O1S 86.14(9) . .
O1W K1 O1S 127.82(8) . .
O2W K1 O11 94.43(7) . .
O4W K1 O11 91.35(8) . .
O1W K1 O11 61.43(6) . .
O1S K1 O11 88.05(7) . .
O2W K1 O3W 89.73(9) . .
O4W K1 O3W 76.21(10) . .
O1W K1 O3W 143.42(9) . .
O1S K1 O3W 67.38(9) . .
O11 K1 O3W 152.85(9) . .
O2W K1 O10 113.72(7) . 3_656
O4W K1 O10 87.11(7) . 3_656
O1W K1 O10 53.25(6) . 3_656
O1S K1 O10 169.39(7) . 3_656
O11 K1 O10 83.94(6) . 3_656
O3W K1 O10 118.74(9) . 3_656
O2W K1 Ni1 74.21(5) . .
O4W K1 Ni1 118.38(7) . .
O1W K1 Ni1 31.37(4) . .
O1S K1 Ni1 104.68(6) . .
O11 K1 Ni1 31.36(4) . .
O3W K1 Ni1 163.73(8) . .
O10 K1 Ni1 71.56(5) 3_656 .
C1 O1 Ni2 136.52(17) . .
C1 O1 Ni1 119.13(16) . .
Ni2 O1 Ni1 96.52(8) . .
C9 O2 Ni1 115.32(17) . .
C10 O4 C5 121.7(2) . .
C14 O6 Ni1 138.05(17) . .
C14 O6 Ni2 121.15(16) . .
Ni1 O6 Ni2 97.34(8) . .
C22 O7 Ni2 116.05(17) . .
C23 O9 C18 122.1(2) . .
C23 O10 K1 114.4(2) . 3_656
C27 O11 Ni1 126.79(18) . .
C27 O11 K1 128.11(18) . .
Ni1 O11 K1 101.54(8) . .
C27 O12 Ni2 128.75(18) . .
C8 N1 C7 112.9(2) . .
C8 N1 Ni1 108.34(16) . .
C7 N1 Ni1 109.94(16) . .
C21 N2 C20 113.7(2) . .
C21 N2 Ni2 109.49(17) . .
C20 N2 Ni2 110.24(16) . .
O1 C1 C2 122.3(2) . .
O1 C1 C6 118.4(2) . .
C2 C1 C6 119.4(2) . .
C3 C2 C1 120.5(3) . .
C2 C3 C4 121.4(3) . .
C5 C4 C3 116.8(2) . .
C5 C4 C12 118.6(2) . .
C3 C4 C12 124.6(3) . .
C6 C5 O4 115.8(2) . .
C6 C5 C4 124.0(2) . .
O4 C5 C4 120.2(2) . .
C5 C6 C1 117.8(2) . .
C5 C6 C7 123.8(2) . .
C1 C6 C7 118.4(2) . .
N1 C7 C6 111.6(2) . .
N1 C8 C9 112.2(2) . .
O3 C9 O2 124.3(3) . .
O3 C9 C8 117.4(2) . .
O2 C9 C8 118.3(2) . .
O5 C10 O4 115.6(3) . .
O5 C10 C11 126.4(3) . .
O4 C10 C11 118.0(3) . .
C12 C11 C10 122.1(3) . .
C11 C12 C4 119.1(3) . .
C11 C12 C13 121.1(3) . .
C4 C12 C13 119.7(3) . .
O6 C14 C15 121.7(2) . .
O6 C14 C19 119.0(2) . .
C15 C14 C19 119.2(2) . .
C16 C15 C14 120.8(3) . .
C15 C16 C17 121.8(3) . .
C18 C17 C16 116.1(2) . .
C18 C17 C25 118.6(3) . .
C16 C17 C25 125.3(3) . .
C19 C18 O9 116.1(2) . .
C19 C18 C17 124.1(2) . .
O9 C18 C17 119.7(2) . .
C18 C19 C14 118.0(2) . .
C18 C19 C20 122.2(2) . .
C14 C19 C20 119.9(2) . .
N2 C20 C19 111.5(2) . .
N2 C21 C22 111.4(2) . .
O8 C22 O7 125.1(3) . .
O8 C22 C21 118.3(2) . .
O7 C22 C21 116.5(2) . .
O10 C23 O9 114.9(3) . .
O10 C23 C24 126.9(3) . .
O9 C23 C24 118.2(3) . .
C25 C24 C23 121.7(3) . .
C24 C25 C17 119.6(3) . .
C24 C25 C26 120.5(3) . .
C17 C25 C26 119.8(3) . .
O11 C27 O12 126.1(3) . .
O11 C27 C28 117.2(3) . .
O12 C27 C28 116.7(3) . .
Ni1 O1W K1 103.46(8) . .
C1SA O1S C1S 45.9(5) . .
C1SA O1S K1 111.6(5) . .
C1S O1S K1 146.8(4) . .
O1S C1S C2S 104.6(10) . .
C2SA C1SA O1S 112.0(12) . .
O3S C5S C6S 109.7(6) . .
O2S C3S C4S 117.0(5) . .

loop_
_geom_bond_atom_site_label_1
_geom_bond_atom_site_label_2
_geom_bond_distance
_geom_bond_site_symmetry_2
Ni1 O6 2.0205(17) .
Ni1 O2 2.0486(19) .
Ni1 O1 2.0544(19) .
Ni1 O11 2.0658(19) .
Ni1 N1 2.079(2) .
Ni1 O1W 2.082(2) .
Ni1 K1 3.8890(9) .
Ni2 O1 2.0314(18) .
Ni2 O6 2.0394(19) .
Ni2 O13 2.050(2) .
Ni2 N2 2.067(2) .
Ni2 O7 2.0729(19) .
Ni2 O12 2.0877(19) .
K1 O2W 2.672(2) .
K1 O4W 2.777(3) .
K1 O1W 2.836(2) .
K1 O1S 2.861(3) .
K1 O11 2.908(2) .
K1 O3W 2.928(4) .
K1 O10 3.256(2) 3_656
O1 C1 1.322(3) .
O2 C9 1.265(3) .
O3 C9 1.250(3) .
O4 C10 1.367(3) .
O4 C5 1.390(3) .
O5 C10 1.215(4) .
O6 C14 1.315(3) .
O7 C22 1.268(3) .
O8 C22 1.249(3) .
O9 C23 1.369(4) .
O9 C18 1.385(3) .
O10 C23 1.229(4) .
O10 K1 3.256(2) 3_656
O11 C27 1.256(4) .
O12 C27 1.268(3) .
N1 C8 1.476(3) .
N1 C7 1.487(4) .
N2 C21 1.479(3) .
N2 C20 1.481(4) .
C1 C2 1.410(4) .
C1 C6 1.415(3) .
C2 C3 1.376(4) .
C3 C4 1.404(4) .
C4 C5 1.395(4) .
C4 C12 1.439(4) .
C5 C6 1.383(4) .
C6 C7 1.508(4) .
C8 C9 1.512(4) .
C10 C11 1.417(4) .
C11 C12 1.358(4) .
C12 C13 1.501(4) .
C14 C15 1.407(4) .
C14 C19 1.413(4) .
C15 C16 1.370(4) .
C16 C17 1.406(4) .
C17 C18 1.404(4) .
C17 C25 1.435(4) .
C18 C19 1.379(4) .
C19 C20 1.501(4) .
C21 C22 1.525(4) .
C23 C24 1.419(5) .
C24 C25 1.354(5) .
C25 C26 1.499(5) .
C27 C28 1.514(4) .
O1S C1SA 1.461(12) .
O1S C1S 1.462(10) .
C1S C2S 1.500(19) .
C1SA C2SA 1.46(2) .
O3S C5S 1.433(7) .
C5S C6S 1.483(10) .
O2S C3S 1.383(6) .
C3S C4S 1.407(8) .

loop_
_geom_hbond_atom_site_label_D
_geom_hbond_atom_site_label_H
_geom_hbond_atom_site_label_A
_geom_hbond_distance_DH
_geom_hbond_distance_HA
_geom_hbond_distance_DA
_geom_hbond_angle_DHA
_geom_hbond_site_symmetry_A
O5W H5WB O12 0.867(19) 1.95(3) 2.776(3) 159(5) 1_565
O5W H5WA O1S 0.846(19) 1.95(3) 2.758(4) 160(5) 4_566
O4W H4WB O3S 0.876(19) 1.95(2) 2.813(4) 167(4) 4_565
O4W H4WA O5W 0.853(19) 1.98(3) 2.775(4) 156(4) 4_565
O3W H3WB O8 0.861(19) 2.31(2) 3.147(4) 164(5) 1_554
O3W H3WA O5W 0.862(19) 2.19(3) 3.000(5) 156(5) 4_565
O2W H2WA O7 0.846(18) 2.02(2) 2.827(3) 159(3) 4_565
O2W H2WB O2 0.856(18) 1.932(19) 2.786(3) 175(4) 4_565
O1W H1WA O10 0.810(18) 1.99(2) 2.755(3) 157(3) 3_656
O1W H1WB O8 0.844(18) 1.887(19) 2.728(3) 175(3) 4_565
N2 H2N O5W 0.86(3) 2.55(3) 3.247(4) 140(3) 1_545
N1 H1N O2W 0.88(3) 2.31(3) 3.082(3) 147(3) .
O13 H132 O5 0.849(18) 1.96(2) 2.760(3) 156(3) 2_545
O1S H1S O3 0.82(4) 1.93(5) 2.695(3) 157(4) 4_565
O2S H2S O3 0.83 1.86 2.682(3) 173.1 .
O3S H3S O10 0.83 2.29 3.078(4) 158.5 1_565
O3S H3S O9 0.83 2.49 3.181(3) 141.2 1_565
